data_2216607
loop_
_publ_author_name
'Yan-Si Jiang'
'Hua-Gang Yao'
'Long-Jiang Zou'
'Yong-Lin An'

_publ_section_title
Tetrakis(2,2'-bipyridine)-1\k^4^<i>N</i>,<i>N</i>';4\k^4^<i>N</i>,<i>N</i>'-hexa-\m-iodido-1:2\k^4^<i>I</i>:<i>I</i>;2:3\k^4^<i>I</i>:<i>I</i>;3:4\k^4^<i>I</i>:<i>I</i>-1,4-dicadmium(II)-2,3-disilver(I)
_journal_coeditor_code KP2139
_journal_issue 12
_journal_name_full 'Acta Crystallographica Section E'
_journal_page_first m2880
_journal_page_last m2880
_journal_paper_doi 10.1107/S1600536807052841
_journal_volume 63
_journal_year 2007
_chemical_formula_iupac '[Ag2 Cd2 I6 (C10 H8 N2)4]'
_chemical_formula_moiety 'C40 H32 Ag2 Cd2 I6 N8'
_chemical_formula_sum 'C40 H32 Ag2 Cd2 I6 N8'
_chemical_formula_weight 1826.68
_chemical_name_systematic
;
Tetrakis(2,2-bipyridine)-1\k^4^N,N';4\k^4^N,N'-
hexa-\m-iodido-1:2\k^4^I:I;2:3\k^4^I:I;3:4\k^4^I:I-
1,4-dicadmium(II)-2,3-disilver(I)(Ag---Ag)
;
_space_group_IT_number 14
_symmetry_cell_setting monoclinic
_symmetry_space_group_name_Hall '-P 2yn'
_symmetry_space_group_name_H-M 'P 1 21/n 1'
_atom_sites_solution_hydrogens geom
_atom_sites_solution_primary direct
_atom_sites_solution_secondary difmap
_audit_creation_method SHELXL-97
_cell_angle_alpha 90.00
_cell_angle_beta 94.374(4)
_cell_angle_gamma 90.00
_cell_formula_units_Z 2
_cell_length_a 8.9170(6)
_cell_length_b 21.5098(15)
_cell_length_c 12.8527(9)
_cell_measurement_reflns_used 6188
_cell_measurement_temperature 293(2)
_cell_measurement_theta_max 26.32
_cell_measurement_theta_min 2.46
_cell_volume 2458.0(3)
_computing_cell_refinement SMART
_computing_data_collection SMART
_computing_data_reduction SMART
_computing_molecular_graphics 'SHELXTL (Sheldrick, 1997b)'
_computing_publication_material 'SHELXTL (Sheldrick, 1997b)'
_computing_structure_refinement 'SHELXL97 (Sheldrick, 1997a)'
_computing_structure_solution 'SHELXS97 (Sheldrick, 1997a)'
_diffrn_ambient_temperature 293(2)
_diffrn_measured_fraction_theta_full 0.993
_diffrn_measured_fraction_theta_max 0.993
_diffrn_measurement_device_type 'Bruker SMART APEXII CCD'
_diffrn_measurement_method '\f and \w'
_diffrn_radiation_monochromator graphite
_diffrn_radiation_source 'fine-focus sealed tube'
_diffrn_radiation_type MoK\a
_diffrn_radiation_wavelength 0.71073
_diffrn_reflns_av_R_equivalents 0.0447
_diffrn_reflns_av_sigmaI/netI 0.0510
_diffrn_reflns_limit_h_max 11
_diffrn_reflns_limit_h_min -11
_diffrn_reflns_limit_k_max 28
_diffrn_reflns_limit_k_min -25
_diffrn_reflns_limit_l_max 17
_diffrn_reflns_limit_l_min -17
_diffrn_reflns_number 14678
_diffrn_reflns_theta_full 28.52
_diffrn_reflns_theta_max 28.52
_diffrn_reflns_theta_min 2.48
_diffrn_standards_decay_% 0
_diffrn_standards_interval_count 0
_diffrn_standards_interval_time 0
_diffrn_standards_number 0
_exptl_absorpt_coefficient_mu 5.443
_exptl_absorpt_correction_type none
_exptl_crystal_colour brown
_exptl_crystal_density_diffrn 2.468
_exptl_crystal_density_method 'not measured'
_exptl_crystal_description Block
_exptl_crystal_F_000 1672
_exptl_crystal_size_max 0.20
_exptl_crystal_size_mid 0.15
_exptl_crystal_size_min 0.15
_refine_diff_density_max 1.192
_refine_diff_density_min -1.020
_refine_ls_extinction_coef 0.0073(3)
_refine_ls_extinction_expression Fc^*^=kFc[1+0.001xFc^2^\l^3^/sin(2\q)]^-1/4^
_refine_ls_extinction_method 'SHELXL97 (Sheldrick, 1997)'
_refine_ls_goodness_of_fit_ref 0.997
_refine_ls_hydrogen_treatment constr
_refine_ls_matrix_type full
_refine_ls_number_parameters 263
_refine_ls_number_reflns 6188
_refine_ls_number_restraints 0
_refine_ls_restrained_S_all 0.997
_refine_ls_R_factor_all 0.0584
_refine_ls_R_factor_gt 0.0443
_refine_ls_shift/su_max 0.001
_refine_ls_shift/su_mean 0.000
_refine_ls_structure_factor_coef Fsqd
_refine_ls_weighting_details 'calc w=1/[\s^2^(Fo^2^)+(0.0653P)^2^+1.6703P] where P=(Fo^2^+2Fc^2^)/3'
_refine_ls_weighting_scheme calc
_refine_ls_wR_factor_gt 0.1112
_refine_ls_wR_factor_ref 0.1207
_reflns_number_gt 4890
_reflns_number_total 6188
_reflns_threshold_expression I>2\s(I)
_cod_data_source_file kp2139.cif
_cod_data_source_block I
_cod_original_sg_symbol_H-M 'P 21/n'
_cod_database_code 2216607
_cod_database_fobs_code 2216607

loop_
_symmetry_equiv_pos_as_xyz
'x, y, z'
'-x+1/2, y+1/2, -z+1/2'
'-x, -y, -z'
'x-1/2, -y-1/2, z-1/2'

loop_
_atom_site_type_symbol
_atom_site_label
_atom_site_fract_x
_atom_site_fract_y
_atom_site_fract_z
_atom_site_U_iso_or_equiv
_atom_site_adp_type
_atom_site_calc_flag
_atom_site_refinement_flags
_atom_site_occupancy
Cd Cd1 0.82840(5) 0.162316(19) 0.20025(3) 0.04285(13) Uani d . 1
I I1 0.68673(5) 0.04486(2) 0.25574(3) 0.06171(15) Uani d . 1
I I2 0.98594(5) 0.18259(2) 0.39736(3) 0.05907(15) Uani d . 1
I I3 0.80925(5) 0.01176(2) 0.60922(3) 0.05752(15) Uani d . 1
Ag Ag1 0.92118(7) 0.05126(3) 0.42222(4) 0.06661(17) Uani d . 1
N N1 0.8859(7) 0.2636(3) 0.1342(4) 0.0571(13) Uani d . 1
N N2 0.6309(6) 0.2308(3) 0.2223(4) 0.0583(14) Uani d . 1
N N3 1.0127(5) 0.1145(2) 0.1076(4) 0.0456(11) Uani d . 1
N N4 0.7331(6) 0.1421(2) 0.0239(4) 0.0494(11) Uani d . 1
C C1 0.7836(9) 0.3074(3) 0.1394(5) 0.0608(18) Uani d . 1
C C2 0.8089(12) 0.3669(4) 0.1002(7) 0.087(3) Uani d . 1
H H2A 0.7350 0.3973 0.1027 0.104 Uiso calc R 1
C C3 0.9371(15) 0.3803(5) 0.0595(9) 0.111(4) Uani d . 1
H H3A 0.9542 0.4203 0.0354 0.134 Uiso calc R 1
C C4 1.0433(14) 0.3358(5) 0.0530(8) 0.099(3) Uani d . 1
H H4A 1.1337 0.3442 0.0243 0.118 Uiso calc R 1
C C5 1.0125(10) 0.2774(4) 0.0907(6) 0.078(2) Uani d . 1
H H5A 1.0838 0.2462 0.0854 0.094 Uiso calc R 1
C C6 0.6409(8) 0.2892(3) 0.1866(5) 0.0616(18) Uani d . 1
C C7 0.5247(13) 0.3303(5) 0.1890(7) 0.095(3) Uani d . 1
H H7A 0.5325 0.3705 0.1634 0.113 Uiso calc R 1
C C8 0.3968(15) 0.3105(6) 0.2302(9) 0.108(4) Uani d . 1
H H8A 0.3153 0.3374 0.2310 0.129 Uiso calc R 1
C C9 0.3850(10) 0.2524(7) 0.2702(8) 0.106(4) Uani d . 1
H H9A 0.2980 0.2396 0.2996 0.128 Uiso calc R 1
C C10 0.5080(9) 0.2125(5) 0.2658(7) 0.080(2) Uani d . 1
H H10A 0.5037 0.1727 0.2937 0.096 Uiso calc R 1
C C11 0.5951(8) 0.1549(4) -0.0136(5) 0.0624(17) Uani d . 1
H H11A 0.5384 0.1823 0.0234 0.075 Uiso calc R 1
C C12 0.5298(9) 0.1296(4) -0.1058(6) 0.072(2) Uani d . 1
H H12A 0.4315 0.1392 -0.1297 0.086 Uiso calc R 1
C C13 0.6148(10) 0.0904(4) -0.1598(5) 0.073(2) Uani d . 1
H H13A 0.5751 0.0727 -0.2219 0.087 Uiso calc R 1
C C14 0.7597(9) 0.0772(4) -0.1222(5) 0.0649(18) Uani d . 1
H H14A 0.8182 0.0499 -0.1579 0.078 Uiso calc R 1
C C15 0.8172(7) 0.1048(3) -0.0312(4) 0.0465(13) Uani d . 1
C C16 1.1535(7) 0.1061(3) 0.1497(6) 0.0584(15) Uani d . 1
H H16A 1.1784 0.1189 0.2179 0.070 Uiso calc R 1
C C17 1.2614(9) 0.0791(4) 0.0943(7) 0.071(2) Uani d . 1
H H17A 1.3587 0.0741 0.1247 0.086 Uiso calc R 1
C C18 1.2264(9) 0.0599(4) -0.0041(7) 0.074(2) Uani d . 1
H H18A 1.2998 0.0416 -0.0417 0.089 Uiso calc R 1
C C19 1.0838(9) 0.0669(3) -0.0490(6) 0.068(2) Uani d . 1
H H19A 1.0582 0.0532 -0.1167 0.081 Uiso calc R 1
C C20 0.9763(7) 0.0957(3) 0.0103(4) 0.0483(13) Uani d . 1

loop_
_atom_site_aniso_label
_atom_site_aniso_U_11
_atom_site_aniso_U_22
_atom_site_aniso_U_33
_atom_site_aniso_U_12
_atom_site_aniso_U_13
_atom_site_aniso_U_23
Cd1 0.0466(2) 0.0396(2) 0.0428(2) 0.00666(17) 0.00627(16) -0.00090(15)
I2 0.0791(3) 0.0469(3) 0.0492(2) -0.0079(2) -0.00834(19) -0.00098(16)
I3 0.0673(3) 0.0548(3) 0.0524(2) 0.0105(2) 0.01750(19) -0.00039(17)
I1 0.0624(3) 0.0576(3) 0.0635(3) -0.0183(2) -0.0058(2) 0.00984(19)
Ag1 0.0715(4) 0.0658(4) 0.0631(3) 0.0075(3) 0.0083(3) 0.0091(2)
N3 0.048(3) 0.041(3) 0.050(2) 0.006(2) 0.016(2) 0.0011(19)
N4 0.058(3) 0.048(3) 0.043(2) 0.002(2) 0.006(2) 0.005(2)
N2 0.045(3) 0.072(4) 0.057(3) 0.015(3) 0.000(2) -0.011(3)
N1 0.070(3) 0.044(3) 0.056(3) 0.002(3) -0.004(3) 0.002(2)
C15 0.063(4) 0.036(3) 0.041(2) -0.011(3) 0.010(2) 0.002(2)
C6 0.074(4) 0.051(4) 0.056(3) 0.025(3) -0.017(3) -0.021(3)
C20 0.059(3) 0.037(3) 0.052(3) -0.003(3) 0.024(3) 0.003(2)
C1 0.084(5) 0.037(3) 0.056(3) 0.008(3) -0.028(3) -0.004(3)
C16 0.048(3) 0.052(4) 0.076(4) 0.004(3) 0.003(3) 0.000(3)
C14 0.083(5) 0.066(5) 0.047(3) -0.015(4) 0.011(3) -0.001(3)
C19 0.090(6) 0.052(4) 0.066(4) -0.001(4) 0.037(4) -0.005(3)
C11 0.063(4) 0.064(4) 0.059(3) -0.001(3) -0.004(3) 0.007(3)
C18 0.066(5) 0.060(5) 0.103(6) 0.007(4) 0.044(4) -0.003(4)
C17 0.058(4) 0.054(4) 0.104(6) 0.007(3) 0.022(4) -0.003(4)
C12 0.068(4) 0.086(6) 0.060(4) -0.029(4) -0.004(3) 0.015(4)
C5 0.084(5) 0.071(5) 0.082(5) -0.020(4) 0.017(4) 0.003(4)
C13 0.098(6) 0.077(5) 0.043(3) -0.036(5) 0.002(4) -0.002(3)
C10 0.060(4) 0.094(7) 0.089(5) 0.014(4) 0.019(4) -0.018(5)
C7 0.106(7) 0.079(6) 0.093(6) 0.053(6) -0.027(6) -0.036(5)
C2 0.104(7) 0.039(4) 0.107(6) 0.011(4) -0.051(6) 0.003(4)
C9 0.054(5) 0.160(12) 0.107(7) 0.014(6) 0.018(5) -0.053(8)
C8 0.114(9) 0.102(9) 0.106(7) 0.049(7) 0.007(6) -0.035(6)
C3 0.129(9) 0.072(7) 0.124(8) -0.042(7) -0.056(7) 0.032(6)
C4 0.125(9) 0.081(7) 0.086(6) -0.036(6) -0.011(6) 0.027(5)

loop_
_atom_type_symbol
_atom_type_description
_atom_type_scat_dispersion_real
_atom_type_scat_dispersion_imag
_atom_type_scat_source
C C 0.0033 0.0016 'International Tables Vol C Tables 4.2.6.8 and 6.1.1.4'
H H 0.0000 0.0000 'International Tables Vol C Tables 4.2.6.8 and 6.1.1.4'
N N 0.0061 0.0033 'International Tables Vol C Tables 4.2.6.8 and 6.1.1.4'
Ag Ag -0.8971 1.1015 'International Tables Vol C Tables 4.2.6.8 and 6.1.1.4'
Cd Cd -0.8075 1.2024 'International Tables Vol C Tables 4.2.6.8 and 6.1.1.4'
I I -0.4742 1.8119 'International Tables Vol C Tables 4.2.6.8 and 6.1.1.4'

loop_
_geom_angle_atom_site_label_1
_geom_angle_atom_site_label_2
_geom_angle_atom_site_label_3
_geom_angle_site_symmetry_1
_geom_angle_site_symmetry_3
_geom_angle
_geom_angle_publ_flag
N2 Cd1 N3 . . 155.03(18) y
N2 Cd1 N4 . . 90.75(18) y
N3 Cd1 N4 . . 69.61(17) y
N2 Cd1 N1 . . 69.7(2) y
N3 Cd1 N1 . . 92.37(19) y
N4 Cd1 N1 . . 84.32(17) y
N2 Cd1 I2 . . 96.99(13) ?
N3 Cd1 I2 . . 101.70(12) ?
N4 Cd1 I2 . . 171.04(13) y
N1 Cd1 I2 . . 94.10(13) ?
N2 Cd1 I1 . . 99.88(16) ?
N3 Cd1 I1 . . 94.44(12) ?
N4 Cd1 I1 . . 86.86(12) y
N1 Cd1 I1 . . 166.23(14) ?
I2 Cd1 I1 . . 96.217(17) y
Cd1 I2 Ag1 . . 81.934(18) ?
Ag1 I3 Ag1 . 3_756 70.08(2) y
Ag1 I1 Cd1 . . 80.672(18) ?
I3 Ag1 I3 . 3_756 109.92(2) ?
I3 Ag1 I1 . . 109.69(2) y
I3 Ag1 I1 3_756 . 116.74(2) ?
I3 Ag1 I2 . . 118.40(2) y
I3 Ag1 I2 3_756 . 105.86(2) ?
I1 Ag1 I2 . . 95.96(2) y
I3 Ag1 Ag1 . 3_756 55.135(19) ?
I3 Ag1 Ag1 3_756 3_756 54.790(19) ?
I1 Ag1 Ag1 . 3_756 133.27(3) ?
I2 Ag1 Ag1 . 3_756 130.68(3) ?
C20 N3 C16 . . 119.5(5) ?
C20 N3 Cd1 . . 118.8(4) ?
C16 N3 Cd1 . . 121.8(4) ?
C11 N4 C15 . . 118.6(6) ?
C11 N4 Cd1 . . 124.2(4) ?
C15 N4 Cd1 . . 115.9(4) ?
C10 N2 C6 . . 120.0(7) ?
C10 N2 Cd1 . . 121.3(6) ?
C6 N2 Cd1 . . 118.7(5) ?
C1 N1 C5 . . 118.3(7) ?
C1 N1 Cd1 . . 117.6(5) ?
C5 N1 Cd1 . . 124.1(5) ?
N4 C15 C14 . . 121.4(6) ?
N4 C15 C20 . . 116.5(5) ?
C14 C15 C20 . . 122.1(6) ?
N2 C6 C7 . . 121.9(9) ?
N2 C6 C1 . . 117.5(5) ?
C7 C6 C1 . . 120.5(9) ?
N3 C20 C19 . . 120.9(6) ?
N3 C20 C15 . . 117.0(5) ?
C19 C20 C15 . . 122.1(6) ?
N1 C1 C2 . . 120.3(8) ?
N1 C1 C6 . . 116.4(6) ?
C2 C1 C6 . . 123.2(7) ?
N3 C16 C17 . . 121.4(7) ?
C13 C14 C15 . . 119.3(7) ?
C18 C19 C20 . . 118.0(7) ?
N4 C11 C12 . . 123.3(8) ?
C17 C18 C19 . . 120.4(7) ?
C18 C17 C16 . . 119.8(8) ?
C13 C12 C11 . . 117.7(8) ?
N1 C5 C4 . . 123.2(10) ?
C12 C13 C14 . . 119.6(6) ?
N2 C10 C9 . . 120.7(10) ?
C8 C7 C6 . . 117.7(11) ?
C3 C2 C1 . . 120.5(9) ?
C8 C9 C10 . . 117.8(10) ?
C9 C8 C7 . . 121.8(10) ?
C2 C3 C4 . . 119.9(9) ?
C3 C4 C5 . . 117.6(11) ?
H2A C2 C1 . . 118.70 ?
H2A C2 C3 . . 120.25 ?
H3A C3 C2 . . 118.67 ?
H3A C3 C4 . . 118.70 ?
H4A C4 C3 . . 120.25 ?
H4A C4 C5 . . 120.22 ?
H5A C5 C4 . . 120.69 ?
H5A C5 N1 . . 120.71 ?
H7A C7 C6 . . 118.22 ?
H7A C7 C8 . . 118.28 ?
H8A C8 C7 . . 118.38 ?
H8A C8 C9 . . 118.39 ?
H9A C9 C8 . . 120.51 ?
H9A C9 C10 . . 120.52 ?
H10A C10 C9 . . 120.59 ?
H10A C10 N2 . . 120.64 ?
H11A C11 N4 . . 120.53 ?
H11A C11 C12 . . 120.57 ?
H12A C12 C11 . . 118.34 ?
H12A C12 C13 . . 118.41 ?
H13A C13 C12 . . 118.67 ?
H13A C13 C14 . . 118.70 ?
H14A C14 C13 . . 120.25 ?
H14A C14 C15 . . 120.22 ?
H16A C16 N3 . . 120.69 ?
H16A C16 C17 . . 120.71 ?
H17A C17 C16 . . 118.22 ?
H17A C17 C18 . . 118.28 ?
H18A C18 C17 . . 118.38 ?
H18A C18 C19 . . 118.39 ?
H19A C19 C18 . . 120.51 ?
H19A C19 C20 . . 120.52 ?

loop_
_geom_bond_atom_site_label_1
_geom_bond_atom_site_label_2
_geom_bond_site_symmetry_2
_geom_bond_distance
_geom_bond_publ_flag
Cd1 N1 . 2.407(6) y
Cd1 N2 . 2.331(5) y
Cd1 N3 . 2.339(4) y
Cd1 N4 . 2.399(5) y
Cd1 I2 . 2.8352(6) y
Cd1 I1 . 2.9368(6) y
I2 Ag1 . 2.9058(8) y
I3 Ag1 . 2.8036(7) y
I3 Ag1 3_756 2.8155(7) ?
I1 Ag1 . 2.8784(7) y
Ag1 I3 3_756 2.8155(7) ?
Ag1 Ag1 3_756 3.2260(11) y
N3 C20 . 1.332(7) ?
N3 C16 . 1.341(8) ?
N4 C11 . 1.317(8) ?
N4 C15 . 1.337(8) ?
N2 C10 . 1.328(9) ?
N2 C6 . 1.341(9) ?
N1 C1 . 1.316(9) ?
N1 C5 . 1.332(9) ?
C15 C14 . 1.376(9) ?
C15 C20 . 1.489(9) ?
C6 C7 . 1.365(10) ?
C6 C1 . 1.503(11) ?
C20 C19 . 1.412(9) ?
C1 C2 . 1.400(11) ?
C16 C17 . 1.369(10) ?
C14 C13 . 1.374(11) ?
C19 C18 . 1.364(12) ?
C11 C12 . 1.391(10) ?
C18 C17 . 1.344(12) ?
C12 C13 . 1.359(12) ?
C5 C4 . 1.381(12) ?
C10 C9 . 1.397(12) ?
C7 C8 . 1.362(16) ?
C2 C3 . 1.325(15) ?
C9 C8 . 1.358(17) ?
C3 C4 . 1.353(17) ?
C1 H1A . 0.930 ?
C2 H2A . 0.930 ?
C3 H3A . 0.930 ?
C4 H4A . 0.930 ?
C5 H5A . 0.930 ?
C6 H6A . 0.930 ?
C7 H7A . 0.930 ?
C8 H8A . 0.930 ?
C9 H9A . 0.930 ?
C10 H10A . 0.930 ?
C11 H11A . 0.930 ?
C12 H12A . 0.930 ?
C13 H13A . 0.930 ?
C14 H14A . 0.930 ?
C15 H15A . 0.930 ?
C16 H16A . 0.930 ?
C17 H17A . 0.930 ?
C18 H18A . 0.930 ?
C19 H19A . 0.930 ?
C20 H20A . 0.930 ?
